data_4112760
loop_
_publ_author_name
'Eric Clot'
'Junyi Chen'
'Dong-Heon Lee'
'So Young Sung'
'Leah N. Appelhans'
'Jack W. Faller'
'Robert H. Crabtree'
'Odile Eisenstein'

_publ_contact_author_address
;
     Department of Chemistry, Yale University, New Haven, CT 06520-8107 USA
;
_publ_contact_author_email ' Jack.faller@yale.edu '
_publ_contact_author_fax ' (203)-432-6144 '
_publ_contact_author_name ' J. W. Faller'
_publ_contact_author_phone ' (203)-432-3954 '
_publ_section_title
;
 Double Geminal C-H Activation and Reversible \a-Elimination in
 2-Aminopyridine Iridium(III) Complexes: The Role of Hydrides and Solvent
 in Flattening the Free Energy Surface
;
_journal_name_full 'Journal of the American Chemical Society'
_journal_page_first 8795
_journal_page_last 8804
_journal_paper_doi 10.1021/ja048473j
_journal_volume 126
_journal_year 2004
_chemical_formula_sum 'C47 H46 B Cl4 F4 Ir N2 P2'
_chemical_formula_weight 1121.68
_space_group_IT_number 15
_symmetry_cell_setting monoclinic
_symmetry_Int_Tables_number 15
_symmetry_space_group_name_Hall '-C 2yc'
_symmetry_space_group_name_H-M 'C 1 2/c 1'
_audit_creation_date 2003-12-03
_audit_creation_method 'by teXsan for Windows v1.06'
_cell_angle_alpha 90
_cell_angle_beta 110
_cell_angle_gamma 90
_cell_formula_units_Z 8
_cell_length_a 49.8735(11)
_cell_length_b 10.8667(3)
_cell_length_c 18.3822(4)
_cell_measurement_reflns_used 23039
_cell_measurement_temperature 183.2
_cell_measurement_theta_max 27.5
_cell_measurement_theta_min 1.0
_cell_volume 9361.6(4)
_computing_cell_refinement Denzo-SMN
_computing_data_collection 'Nonius Collect'
_computing_data_reduction Denzo-SMN
_computing_publication_material 'teXsan for Windows v. 1.06 (MSC 1999)'
_computing_structure_refinement 'teXsan for Windows v. 1.06 (MSC 1999)'
_computing_structure_solution
;
SIR92 (Altomare, et. al. 1994)
;
_diffrn_ambient_temperature 183.2
_diffrn_measurement_device 'Nonius Kappa CCD'
_diffrn_measurement_method \w
_diffrn_orient_matrix_UB_11 0.00000
_diffrn_orient_matrix_UB_12 0.00000
_diffrn_orient_matrix_UB_13 0.00000
_diffrn_orient_matrix_UB_21 0.00000
_diffrn_orient_matrix_UB_22 0.00000
_diffrn_orient_matrix_UB_23 0.00000
_diffrn_orient_matrix_UB_31 0.00000
_diffrn_orient_matrix_UB_32 0.00000
_diffrn_orient_matrix_UB_33 0.00000
_diffrn_radiation_detector CCD
_diffrn_radiation_monochromator graphite
_diffrn_radiation_source 'X-ray tube'
_diffrn_radiation_type 'Mo K\a'
_diffrn_radiation_wavelength 0.7107
_diffrn_reflns_av_R_equivalents 0.05780
_diffrn_reflns_av_sigmaI/netI 0.106
_diffrn_reflns_limit_h_max 60
_diffrn_reflns_limit_h_min -64
_diffrn_reflns_limit_k_max 14
_diffrn_reflns_limit_k_min -13
_diffrn_reflns_limit_l_max 23
_diffrn_reflns_limit_l_min -22
_diffrn_reflns_number 28041
_diffrn_reflns_reduction_process 'Lp corrections applied'
_diffrn_reflns_theta_max 27.48
_diffrn_reflns_theta_min 1.18
_diffrn_standards_decay_% 0.00
_diffrn_standards_interval_count 0
_diffrn_standards_number 0
_exptl_absorpt_coefficient_mu 3.219
_exptl_absorpt_correction_T_max 0.799
_exptl_absorpt_correction_T_min 0.615
_exptl_absorpt_correction_type multi-scan
_exptl_crystal_colour colorless
_exptl_crystal_density_diffrn 1.597
_exptl_crystal_description plate
_exptl_crystal_F_000 4464.00
_exptl_crystal_size_max 0.27
_exptl_crystal_size_mid 0.19
_exptl_crystal_size_min 0.07
_refine_diff_density_max 1.70
_refine_diff_density_min -1.77
_refine_ls_extinction_method none
_refine_ls_goodness_of_fit_all 1.260
_refine_ls_goodness_of_fit_ref 1.430
_refine_ls_hydrogen_treatment noref
_refine_ls_matrix_type full
_refine_ls_number_constraints 0
_refine_ls_number_parameters 550
_refine_ls_number_reflns 5981
_refine_ls_number_restraints 0
_refine_ls_R_factor_all 0.0747
_refine_ls_R_factor_gt 0.0390
_refine_ls_shift/su_max 0.0000
_refine_ls_shift/su_mean 0.0000
_refine_ls_structure_factor_coef F
_refine_ls_weighting_details 'w = 1/[\s^2^(Fo) + 0.00002|Fo|^2^]'
_refine_ls_weighting_scheme sigma
_refine_ls_wR_factor_all 0.0600
_refine_ls_wR_factor_ref 0.0500
_reflns_number_gt 5981
_reflns_number_total 11239
_reflns_threshold_expression I>5.00\s(I)
_cod_data_source_file ja048473jsi20040317_052009.cif
_cod_data_source_block '_2111Ir(PPh3)2H2(PyCC3H6N)'
_cod_original_cell_volume 9331.3(3)
_cod_original_sg_symbol_H-M 'C 2/c '
_cod_original_formula_sum 'C47 H46 B Cl4 F4 Ir N2 P2 '
_cod_database_code 4112760

loop_
_symmetry_equiv_pos_as_xyz
'   +x,   +y,   +z'
'   -x,   +y,1/2-z'
'   -x,   -y,   -z'
'   +x,   -y,1/2+z'
'1/2+x,1/2+y,   +z'
1/2-x,1/2+y,1/2-z
'1/2-x,1/2-y,   -z'
1/2+x,1/2-y,1/2+z

loop_
_atom_site_label
_atom_site_fract_x
_atom_site_fract_y
_atom_site_fract_z
_atom_site_U_iso_or_equiv
_atom_site_occupancy
_atom_site_adp_type
_atom_site_calc_flag
Ir(1) 0.625389(4) 0.04426(2) 0.640790(12) 0.02591(6) 1.000 Uani d
Cl(1) 0.57883(13) 0.6537(5) 0.4745(3) 0.244(3) 1.000 Uani d
Cl(2) 0.53579(8) 0.4923(7) 0.3720(4) 0.289(3) 1.000 Uani d
Cl(3) 0.70327(6) 0.5462(3) 0.2593(2) 0.1104(11) 1.000 Uani d
Cl(4) 0.72266(10) 0.5288(5) 0.4224(2) 0.214(2) 1.000 Uani d
P(1) 0.67361(3) 0.0082(2) 0.67495(8) 0.0266(4) 1.000 Uani d
P(2) 0.57627(3) 0.0308(2) 0.58705(8) 0.0281(4) 1.000 Uani d
F(1) 0.62685(10) 0.7136(5) 0.9314(3) 0.081(2) 1.000 Uani d
F(2) 0.60265(10) 0.5916(7) 0.8343(3) 0.127(2) 1.000 Uani d
F(3) 0.6422(1) 0.6677(5) 0.8333(4) 0.127(3) 1.000 Uani d
F(4) 0.6424(2) 0.5257(5) 0.9188(3) 0.115(2) 1.000 Uani d
N(1) 0.62665(9) 0.0638(5) 0.7582(3) 0.031(1) 1.000 Uani d
N(2) 0.62570(10) 0.2692(5) 0.7246(3) 0.039(2) 1.000 Uani d
C(1) 0.62658(12) 0.1802(6) 0.7809(3) 0.034(2) 1.000 Uani d
C(2) 0.6274(2) 0.2116(8) 0.8553(4) 0.057(3) 1.000 Uani d
C(3) 0.6283(2) 0.1167(10) 0.9050(5) 0.071(3) 1.000 Uani d
C(4) 0.6287(2) 0.0013(8) 0.8843(4) 0.056(2) 1.000 Uani d
C(5) 0.62775(12) -0.0255(6) 0.8104(4) 0.038(2) 1.000 Uani d
C(6) 0.62569(10) 0.2310(6) 0.6548(3) 0.031(2) 1.000 Uani d
C(7) 0.6237(2) 0.3424(8) 0.6084(4) 0.057(3) 1.000 Uani d
C(8) 0.6210(2) 0.4515(8) 0.6567(6) 0.084(3) 1.000 Uani d
C(9) 0.6231(2) 0.4018(7) 0.7353(5) 0.063(3) 1.000 Uani d
C(10) 0.68454(12) -0.1299(6) 0.6356(3) 0.031(2) 1.000 Uani d
C(11) 0.6656(1) -0.2267(7) 0.6046(5) 0.056(2) 1.000 Uani d
C(12) 0.6741(2) -0.3323(8) 0.5759(6) 0.077(3) 1.000 Uani d
C(13) 0.7023(2) -0.3430(7) 0.5783(5) 0.058(3) 1.000 Uani d
C(14) 0.7208(2) -0.2486(8) 0.6086(4) 0.054(3) 1.000 Uani d
C(15) 0.71233(13) -0.1435(7) 0.6369(4) 0.042(2) 1.000 Uani d
C(16) 0.69021(12) -0.0102(6) 0.7800(4) 0.032(2) 1.000 Uani d
C(17) 0.69264(12) -0.1244(6) 0.8140(4) 0.039(2) 1.000 Uani d
C(18) 0.7014(1) -0.1367(7) 0.8943(4) 0.046(2) 1.000 Uani d
C(19) 0.7070(1) -0.0334(8) 0.9406(4) 0.055(2) 1.000 Uani d
C(20) 0.7049(1) 0.0810(7) 0.9078(4) 0.048(2) 1.000 Uani d
C(21) 0.69612(13) 0.0960(7) 0.8276(4) 0.040(2) 1.000 Uani d
C(22) 0.69489(11) 0.1283(6) 0.6514(3) 0.030(2) 1.000 Uani d
C(23) 0.72347(12) 0.1517(6) 0.6959(4) 0.038(2) 1.000 Uani d
C(24) 0.73887(13) 0.2412(6) 0.6742(4) 0.044(2) 1.000 Uani d
C(25) 0.7258(1) 0.3111(6) 0.6093(4) 0.044(2) 1.000 Uani d
C(26) 0.6975(1) 0.2908(6) 0.5642(4) 0.041(2) 1.000 Uani d
C(27) 0.68216(12) 0.1989(6) 0.5843(3) 0.033(2) 1.000 Uani d
C(28) 0.55852(12) -0.0973(6) 0.6158(3) 0.032(2) 1.000 Uani d
C(29) 0.52922(13) -0.0910(6) 0.6018(4) 0.039(2) 1.000 Uani d
C(30) 0.51514(13) -0.1861(7) 0.6223(4) 0.052(2) 1.000 Uani d
C(31) 0.5300(2) -0.2897(7) 0.6571(5) 0.058(3) 1.000 Uani d
C(32) 0.5590(2) -0.2969(6) 0.6726(5) 0.053(2) 1.000 Uani d
C(33) 0.57330(12) -0.2020(6) 0.6515(4) 0.037(2) 1.000 Uani d
C(34) 0.56184(12) 0.0279(6) 0.4808(3) 0.038(2) 1.000 Uani d
C(35) 0.57159(12) 0.1156(7) 0.4401(3) 0.045(2) 1.000 Uani d
C(36) 0.5602(1) 0.1174(9) 0.3595(4) 0.059(2) 1.000 Uani d
C(37) 0.5400(2) 0.0349(10) 0.3197(4) 0.069(3) 1.000 Uani d
C(38) 0.5310(2) -0.0555(8) 0.3584(4) 0.059(2) 1.000 Uani d
C(39) 0.54150(13) -0.0598(6) 0.4399(4) 0.041(2) 1.000 Uani d
C(40) 0.55808(12) 0.1605(6) 0.6134(4) 0.036(2) 1.000 Uani d
C(41) 0.55880(13) 0.1684(6) 0.6900(4) 0.042(2) 1.000 Uani d
C(42) 0.5474(2) 0.2646(8) 0.7171(5) 0.060(3) 1.000 Uani d
C(43) 0.5352(2) 0.3577(8) 0.6682(6) 0.082(4) 1.000 Uani d
C(44) 0.5334(2) 0.3561(9) 0.5916(7) 0.092(4) 1.000 Uani d
C(45) 0.5454(2) 0.2569(8) 0.5651(5) 0.062(3) 1.000 Uani d
C(46) 0.5687(3) 0.521(2) 0.4285(11) 0.174(7) 1.000 Uani d
C(47) 0.7013(3) 0.491(1) 0.3449(7) 0.153(6) 1.000 Uani d
B(1) 0.6291(2) 0.6257(9) 0.8804(5) 0.048(2) 1.000 Uani d
H(1) 0.6252 -0.0927 0.6305 0.031 1.000 Uiso c
H(2) 0.6245 0.0303 0.5588 0.031 1.000 Uiso c
H(3) 0.6273 0.2951 0.8706 0.069 1.000 Uiso c
H(4) 0.6288 0.1349 0.9559 0.085 1.000 Uiso c
H(5) 0.6296 -0.0630 0.9201 0.067 1.000 Uiso c
H(6) 0.6279 -0.1092 0.7956 0.058 1.000 Uiso c
H(7) 0.6405 0.3507 0.5955 0.068 1.000 Uiso c
H(8) 0.6075 0.3379 0.5621 0.068 1.000 Uiso c
H(9) 0.6360 0.5088 0.6621 0.100 1.000 Uiso c
H(10) 0.6030 0.4908 0.6327 0.100 1.000 Uiso c
H(11) 0.6065 0.4204 0.7469 0.075 1.000 Uiso c
H(12) 0.6395 0.4331 0.7752 0.075 1.000 Uiso c
H(13) 0.6464 -0.2203 0.6030 0.067 1.000 Uiso c
H(14) 0.6608 -0.3968 0.5547 0.092 1.000 Uiso c
H(15) 0.7085 -0.4149 0.5592 0.070 1.000 Uiso c
H(16) 0.7400 -0.2552 0.6103 0.065 1.000 Uiso c
H(17) 0.7258 -0.0794 0.6576 0.051 1.000 Uiso c
H(18) 0.6883 -0.1958 0.7822 0.047 1.000 Uiso c
H(19) 0.7035 -0.2162 0.9171 0.056 1.000 Uiso c
H(20) 0.7124 -0.0415 0.9954 0.065 1.000 Uiso c
H(21) 0.7095 0.1515 0.9404 0.057 1.000 Uiso c
H(22) 0.6941 0.1759 0.8053 0.048 1.000 Uiso c
H(23) 0.7325 0.1054 0.7419 0.045 1.000 Uiso c
H(24) 0.7585 0.2544 0.7042 0.052 1.000 Uiso c
H(25) 0.7363 0.3739 0.5952 0.053 1.000 Uiso c
H(26) 0.6886 0.3399 0.5195 0.050 1.000 Uiso c
H(27) 0.6629 0.1837 0.5524 0.040 1.000 Uiso c
H(28) 0.5188 -0.0198 0.5778 0.046 1.000 Uiso c
H(29) 0.4952 -0.1804 0.6124 0.062 1.000 Uiso c
H(30) 0.5203 -0.3561 0.6705 0.070 1.000 Uiso c
H(31) 0.5693 -0.3676 0.6979 0.063 1.000 Uiso c
H(32) 0.5933 -0.2084 0.6615 0.044 1.000 Uiso c
H(33) 0.5858 0.1734 0.4674 0.054 1.000 Uiso c
H(34) 0.5668 0.1772 0.3319 0.071 1.000 Uiso c
H(35) 0.5320 0.0394 0.2646 0.082 1.000 Uiso c
H(36) 0.5176 -0.1153 0.3297 0.071 1.000 Uiso c
H(37) 0.5350 -0.1208 0.4668 0.049 1.000 Uiso c
H(38) 0.5677 0.1038 0.7249 0.051 1.000 Uiso c
H(39) 0.5480 0.2659 0.7693 0.072 1.000 Uiso c
H(40) 0.5276 0.4260 0.6870 0.098 1.000 Uiso c
H(41) 0.5242 0.4212 0.5574 0.111 1.000 Uiso c
H(42) 0.5447 0.2561 0.5128 0.075 1.000 Uiso c
H(43) 0.5801 0.5099 0.3971 0.208 1.000 Uiso c
H(44) 0.5734 0.4592 0.4677 0.208 1.000 Uiso c
H(45) 0.6830 0.5128 0.3455 0.184 1.000 Uiso c
H(46) 0.7026 0.4034 0.3425 0.184 1.000 Uiso c

loop_
_atom_site_aniso_label
_atom_site_aniso_U_11
_atom_site_aniso_U_22
_atom_site_aniso_U_33
_atom_site_aniso_U_12
_atom_site_aniso_U_13
_atom_site_aniso_U_23
Ir(1) 0.02094(11) 0.03115(13) 0.02545(11) 0.00161(12) 0.00787(8) -0.00075(12)
Cl(1) 0.387(8) 0.157(4) 0.186(4) 0.118(5) 0.097(5) -0.016(4)
Cl(2) 0.069(2) 0.452(9) 0.312(7) -0.035(4) 0.026(3) 0.188(7)
Cl(3) 0.099(2) 0.159(3) 0.070(2) -0.008(2) 0.025(1) 0.026(2)
Cl(4) 0.220(5) 0.359(7) 0.076(2) -0.174(5) 0.069(3) -0.059(3)
P(1) 0.0207(7) 0.0341(9) 0.0253(7) 0.0021(6) 0.0082(6) 0.0003(6)
P(2) 0.0205(7) 0.0345(9) 0.0278(7) 0.0044(7) 0.0067(6) -0.0005(7)
F(1) 0.103(4) 0.075(3) 0.066(3) 0.017(3) 0.029(3) -0.025(3)
F(2) 0.059(3) 0.177(7) 0.120(5) 0.008(4) 0.000(3) -0.077(5)
F(3) 0.198(7) 0.067(4) 0.192(6) -0.003(4) 0.164(6) -0.007(4)
F(4) 0.172(6) 0.074(4) 0.073(4) 0.054(4) 0.009(4) 0.010(3)
N(1) 0.025(2) 0.041(3) 0.032(3) -0.004(2) 0.014(2) -0.002(2)
N(2) 0.037(3) 0.034(3) 0.049(3) -0.004(3) 0.020(3) -0.011(3)
C(1) 0.031(3) 0.038(4) 0.035(3) -0.003(3) 0.013(3) -0.011(3)
C(2) 0.066(5) 0.059(6) 0.050(5) -0.006(4) 0.026(4) -0.023(4)
C(3) 0.074(6) 0.094(7) 0.056(5) 0.008(6) 0.036(4) -0.000(6)
C(4) 0.051(5) 0.083(6) 0.038(4) 0.003(4) 0.021(4) 0.007(4)
C(5) 0.029(3) 0.054(5) 0.034(3) -0.006(3) 0.015(3) 0.002(3)
C(6) 0.015(3) 0.038(4) 0.042(4) -0.003(3) 0.012(3) 0.002(3)
C(7) 0.065(5) 0.059(6) 0.059(5) 0.009(4) 0.037(4) 0.016(4)
C(8) 0.094(7) 0.033(5) 0.119(8) 0.009(5) 0.032(6) 0.021(5)
C(9) 0.070(5) 0.039(5) 0.089(6) -0.004(4) 0.041(5) -0.016(5)
C(10) 0.036(3) 0.035(4) 0.022(3) 0.007(3) 0.010(3) 0.005(3)
C(11) 0.047(4) 0.047(5) 0.080(6) 0.001(4) 0.031(4) -0.014(4)
C(12) 0.080(6) 0.057(6) 0.105(7) -0.007(5) 0.046(6) -0.025(5)
C(13) 0.086(6) 0.035(5) 0.068(5) 0.015(4) 0.044(5) 0.000(4)
C(14) 0.052(4) 0.059(5) 0.066(5) 0.019(4) 0.039(4) 0.008(4)
C(15) 0.036(3) 0.047(4) 0.049(4) 0.010(3) 0.020(3) -0.000(3)
C(16) 0.025(3) 0.038(4) 0.034(3) 0.003(3) 0.013(3) 0.002(3)
C(17) 0.034(3) 0.045(4) 0.039(4) 0.005(3) 0.013(3) 0.006(3)
C(18) 0.047(4) 0.057(5) 0.035(4) 0.009(4) 0.014(3) 0.009(4)
C(19) 0.046(4) 0.092(7) 0.026(3) -0.001(4) 0.012(3) -0.001(4)
C(20) 0.046(4) 0.068(5) 0.030(4) -0.006(4) 0.015(3) -0.015(3)
C(21) 0.038(4) 0.048(4) 0.031(3) -0.004(3) 0.008(3) 0.004(3)
C(22) 0.025(3) 0.033(4) 0.036(3) 0.000(3) 0.016(3) -0.004(3)
C(23) 0.028(3) 0.040(4) 0.046(4) -0.002(3) 0.016(3) 0.004(3)
C(24) 0.031(3) 0.044(4) 0.058(5) -0.006(3) 0.017(3) -0.001(4)
C(25) 0.046(4) 0.034(4) 0.064(5) -0.006(3) 0.034(4) -0.001(4)
C(26) 0.051(4) 0.036(4) 0.047(4) 0.008(3) 0.030(3) 0.010(3)
C(27) 0.033(3) 0.036(4) 0.034(3) -0.004(3) 0.017(3) -0.003(3)
C(28) 0.026(3) 0.036(4) 0.034(3) -0.001(3) 0.010(3) -0.007(3)
C(29) 0.030(3) 0.037(4) 0.048(4) -0.001(3) 0.014(3) -0.002(3)
C(30) 0.029(3) 0.053(5) 0.075(5) -0.003(3) 0.022(4) -0.007(4)
C(31) 0.055(5) 0.043(5) 0.083(6) -0.018(4) 0.032(4) 0.000(4)
C(32) 0.053(5) 0.030(4) 0.074(5) -0.000(3) 0.022(4) 0.013(4)
C(33) 0.026(3) 0.041(4) 0.043(4) -0.005(3) 0.012(3) -0.003(3)
C(34) 0.023(3) 0.057(5) 0.032(3) 0.012(3) 0.006(3) -0.000(3)
C(35) 0.028(3) 0.076(5) 0.031(3) 0.006(3) 0.011(3) 0.011(4)
C(36) 0.035(4) 0.113(7) 0.033(4) 0.022(4) 0.015(3) 0.013(4)
C(37) 0.049(5) 0.127(9) 0.023(3) 0.032(5) 0.005(3) -0.004(5)
C(38) 0.054(5) 0.081(6) 0.033(4) 0.010(4) 0.004(3) -0.017(4)
C(39) 0.036(3) 0.054(5) 0.033(3) 0.000(3) 0.012(3) -0.010(3)
C(40) 0.023(3) 0.035(4) 0.053(4) 0.002(3) 0.016(3) 0.001(3)
C(41) 0.033(3) 0.049(5) 0.048(4) 0.001(3) 0.019(3) -0.006(3)
C(42) 0.062(5) 0.051(5) 0.081(6) -0.000(4) 0.043(5) -0.017(4)
C(43) 0.096(7) 0.049(6) 0.127(8) 0.021(5) 0.072(7) -0.006(6)
C(44) 0.110(8) 0.062(6) 0.127(9) 0.056(6) 0.071(7) 0.032(6)
C(45) 0.064(5) 0.068(6) 0.062(5) 0.031(4) 0.031(4) 0.020(4)
C(46) 0.108(11) 0.15(1) 0.24(2) 0.051(10) 0.030(11) -0.016(13)
C(47) 0.116(10) 0.21(2) 0.096(9) -0.081(10) -0.003(7) 0.079(10)
B(1) 0.044(5) 0.053(5) 0.044(5) 0.003(4) 0.012(4) -0.012(4)

loop_
_atom_type_symbol
_atom_type_oxidation_number
_atom_type_number_in_cell
_atom_type_scat_dispersion_real
_atom_type_scat_dispersion_imag
_atom_type_scat_source
C 0 376 0.002 0.002
;International Tables for Crystallography
(1992, Vol. C, Table 6.1.1.2)
;
H 0 368 0.000 0.000
;International Tables for Crystallography
(1992, Vol. C, Table 6.1.1.2)
;
B 0 8 0.000 0.001
;International Tables for Crystallography
(1992, Vol. C, Table 6.1.1.2)
;
Cl 0 32 0.132 0.159
;International Tables for Crystallography
(1992, Vol. C, Tables 4.2.6.8 and 6.1.1.1)
;
F 0 32 0.014 0.010
;International Tables for Crystallography
(1992, Vol. C, Table 6.1.1.2)
;
Ir 0 8 -2.066 7.990
;International Tables for Crystallography
(1992, Vol. C, Tables 4.2.6.8 and 6.1.1.1)
;
N 0 16 0.004 0.003
;International Tables for Crystallography
(1992, Vol. C, Table 6.1.1.2)
;
P 0 16 0.090 0.095
;International Tables for Crystallography
(1992, Vol. C, Table 6.1.1.2)
;

loop_
_geom_angle_atom_site_label_1
_geom_angle_atom_site_label_2
_geom_angle_atom_site_label_3
_geom_angle
_geom_angle_publ_flag
P(1) Ir(1) P(2) 164.00(7) ?
P(1) Ir(1) N(1) 94.8(2) ?
P(1) Ir(1) C(6) 100.0(2) ?
P(1) Ir(1) H(1) 80.0 no
P(1) Ir(1) H(2) 85.2 no
P(2) Ir(1) N(1) 95.1(2) ?
P(2) Ir(1) C(6) 94.4(2) ?
P(2) Ir(1) H(1) 85.6 no
P(2) Ir(1) H(2) 84.9 no
N(1) Ir(1) C(6) 77.2(3) ?
N(1) Ir(1) H(1) 102.8 no
N(1) Ir(1) H(2) 179.9 no
C(6) Ir(1) H(1) 180.0 no
C(6) Ir(1) H(2) 102.9 no
H(1) Ir(1) H(2) 77.1 no
Ir(1) P(1) C(10) 117.4(2) ?
Ir(1) P(1) C(16) 110.6(2) ?
Ir(1) P(1) C(22) 116.9(2) ?
C(10) P(1) C(16) 104.0(3) ?
C(10) P(1) C(22) 102.3(3) ?
C(16) P(1) C(22) 104.1(3) ?
Ir(1) P(2) C(28) 118.4(2) ?
Ir(1) P(2) C(34) 114.9(2) ?
Ir(1) P(2) C(40) 112.9(2) ?
C(28) P(2) C(34) 104.3(3) ?
C(28) P(2) C(40) 100.1(3) ?
C(34) P(2) C(40) 104.4(3) ?
Ir(1) N(1) C(1) 114.0(5) ?
Ir(1) N(1) C(5) 128.5(5) ?
C(1) N(1) C(5) 117.5(6) ?
C(1) N(2) C(6) 118.6(6) ?
C(1) N(2) C(9) 124.0(7) ?
C(6) N(2) C(9) 117.3(7) ?
N(1) C(1) N(2) 115.2(6) ?
N(1) C(1) C(2) 122.5(8) ?
N(2) C(1) C(2) 122.4(7) ?
C(1) C(2) C(3) 116.9(9) ?
C(1) C(2) H(3) 121.6 no
C(3) C(2) H(3) 121.6 no
C(2) C(3) C(4) 121.8(9) ?
C(2) C(3) H(4) 119.1 no
C(4) C(3) H(4) 119.1 no
C(3) C(4) C(5) 119.4(9) ?
C(3) C(4) H(5) 120.3 no
C(5) C(4) H(5) 120.3 no
N(1) C(5) C(4) 121.9(8) ?
N(1) C(5) H(6) 119.0 no
C(4) C(5) H(6) 119.1 no
Ir(1) C(6) N(2) 115.0(5) ?
Ir(1) C(6) C(7) 138.7(6) ?
N(2) C(6) C(7) 106.1(7) ?
C(6) C(7) C(8) 107.9(7) ?
C(6) C(7) H(7) 109.9 no
C(6) C(7) H(8) 109.9 no
C(8) C(7) H(7) 109.9 no
C(8) C(7) H(8) 109.9 no
H(7) C(7) H(8) 109.5 no
C(7) C(8) C(9) 106.8(8) ?
C(7) C(8) H(9) 110.1 no
C(7) C(8) H(10) 110.1 no
C(9) C(8) H(9) 110.1 no
C(9) C(8) H(10) 110.1 no
H(9) C(8) H(10) 109.5 no
N(2) C(9) C(8) 101.8(8) ?
N(2) C(9) H(11) 111.4 no
N(2) C(9) H(12) 111.4 no
C(8) C(9) H(11) 111.4 no
C(8) C(9) H(12) 111.4 no
H(11) C(9) H(12) 109.5 no
P(1) C(10) C(11) 121.8(6) ?
P(1) C(10) C(15) 121.0(6) ?
C(11) C(10) C(15) 117.1(7) ?
C(10) C(11) C(12) 121.7(8) ?
C(10) C(11) H(13) 119.2 no
C(12) C(11) H(13) 119.2 no
C(11) C(12) C(13) 119.6(9) ?
C(11) C(12) H(14) 120.2 no
C(13) C(12) H(14) 120.2 no
C(12) C(13) C(14) 118.7(8) ?
C(12) C(13) H(15) 120.6 no
C(14) C(13) H(15) 120.7 no
C(13) C(14) C(15) 121.7(8) ?
C(13) C(14) H(16) 119.2 no
C(15) C(14) H(16) 119.2 no
C(10) C(15) C(14) 121.2(8) ?
C(10) C(15) H(17) 119.4 no
C(14) C(15) H(17) 119.4 no
P(1) C(16) C(17) 121.0(6) ?
P(1) C(16) C(21) 119.0(6) ?
C(17) C(16) C(21) 119.2(7) ?
C(16) C(17) C(18) 120.9(8) ?
C(16) C(17) H(18) 119.5 no
C(18) C(17) H(18) 119.5 no
C(17) C(18) C(19) 119.8(8) ?
C(17) C(18) H(19) 120.1 no
C(19) C(18) H(19) 120.1 no
C(18) C(19) C(20) 120.0(7) ?
C(18) C(19) H(20) 120.0 no
C(20) C(19) H(20) 120.0 no
C(19) C(20) C(21) 121.3(8) ?
C(19) C(20) H(21) 119.3 no
C(21) C(20) H(21) 119.3 no
C(16) C(21) C(20) 118.7(7) ?
C(16) C(21) H(22) 120.7 no
C(20) C(21) H(22) 120.7 no
P(1) C(22) C(23) 123.3(5) ?
P(1) C(22) C(27) 118.6(5) ?
C(23) C(22) C(27) 118.1(6) ?
C(22) C(23) C(24) 121.0(7) ?
C(22) C(23) H(23) 119.5 no
C(24) C(23) H(23) 119.5 no
C(23) C(24) C(25) 119.9(7) ?
C(23) C(24) H(24) 120.0 no
C(25) C(24) H(24) 120.0 no
C(24) C(25) C(26) 120.5(7) ?
C(24) C(25) H(25) 119.7 no
C(26) C(25) H(25) 119.7 no
C(25) C(26) C(27) 120.0(7) ?
C(25) C(26) H(26) 120.0 no
C(27) C(26) H(26) 120.0 no
C(22) C(27) C(26) 120.5(7) ?
C(22) C(27) H(27) 119.8 no
C(26) C(27) H(27) 119.8 no
P(2) C(28) C(29) 119.5(6) ?
P(2) C(28) C(33) 122.1(5) ?
C(29) C(28) C(33) 118.4(7) ?
C(28) C(29) C(30) 121.1(7) ?
C(28) C(29) H(28) 119.5 no
C(30) C(29) H(28) 119.5 no
C(29) C(30) C(31) 119.9(7) ?
C(29) C(30) H(29) 120.1 no
C(31) C(30) H(29) 120.1 no
C(30) C(31) C(32) 120.0(8) ?
C(30) C(31) H(30) 120.0 no
C(32) C(31) H(30) 120.0 no
C(31) C(32) C(33) 120.4(8) ?
C(31) C(32) H(31) 119.8 no
C(33) C(32) H(31) 119.8 no
C(28) C(33) C(32) 120.2(7) ?
C(28) C(33) H(32) 119.9 no
C(32) C(33) H(32) 119.9 no
P(2) C(34) C(35) 118.6(6) ?
P(2) C(34) C(39) 121.6(6) ?
C(35) C(34) C(39) 119.8(7) ?
C(34) C(35) C(36) 119.5(8) ?
C(34) C(35) H(33) 120.3 no
C(36) C(35) H(33) 120.3 no
C(35) C(36) C(37) 121.0(9) ?
C(35) C(36) H(34) 119.5 no
C(37) C(36) H(34) 119.5 no
C(36) C(37) C(38) 120.5(8) ?
C(36) C(37) H(35) 119.7 no
C(38) C(37) H(35) 119.7 no
C(37) C(38) C(39) 120.5(8) ?
C(37) C(38) H(36) 119.7 no
C(39) C(38) H(36) 119.7 no
C(34) C(39) C(38) 118.6(8) ?
C(34) C(39) H(37) 120.7 no
C(38) C(39) H(37) 120.7 no
P(2) C(40) C(41) 118.3(6) ?
P(2) C(40) C(45) 125.1(6) ?
C(41) C(40) C(45) 116.5(7) ?
C(40) C(41) C(42) 123.2(8) ?
C(40) C(41) H(38) 118.4 no
C(42) C(41) H(38) 118.4 no
C(41) C(42) C(43) 118.7(9) ?
C(41) C(42) H(39) 120.7 no
C(43) C(42) H(39) 120.7 no
C(42) C(43) C(44) 121.5(9) ?
C(42) C(43) H(40) 119.2 no
C(44) C(43) H(40) 119.2 no
C(43) C(44) C(45) 118.8(10) ?
C(43) C(44) H(41) 120.6 no
C(45) C(44) H(41) 120.6 no
C(40) C(45) C(44) 121.2(9) ?
C(40) C(45) H(42) 119.4 no
C(44) C(45) H(42) 119.4 no
Cl(1) C(46) Cl(2) 123.1(11) ?
Cl(1) C(46) H(43) 106.0 no
Cl(1) C(46) H(44) 106.0 no
Cl(2) C(46) H(43) 106.0 no
Cl(2) C(46) H(44) 106.0 no
H(43) C(46) H(44) 109.5 no
Cl(3) C(47) Cl(4) 121.4(8) ?
Cl(3) C(47) H(45) 106.4 no
Cl(3) C(47) H(46) 106.4 no
Cl(4) C(47) H(45) 106.4 no
Cl(4) C(47) H(46) 106.4 no
H(45) C(47) H(46) 109.5 no
F(1) B(1) F(2) 108.9(8) ?
F(1) B(1) F(3) 112.4(9) ?
F(1) B(1) F(4) 110.4(8) ?
F(2) B(1) F(3) 106.3(9) ?
F(2) B(1) F(4) 107.6(9) ?
F(3) B(1) F(4) 110.9(9) ?

loop_
_geom_bond_atom_site_label_1
_geom_bond_atom_site_label_2
_geom_bond_distance
_geom_bond_publ_flag
Ir(1) P(1) 2.297(2) ?
Ir(1) P(2) 2.303(2) ?
Ir(1) N(1) 2.147(6) ?
Ir(1) C(6) 2.045(8) ?
Ir(1) H(1) 1.50 no
Ir(1) H(2) 1.50 no
Cl(1) C(46) 1.66(2) ?
Cl(2) C(46) 1.63(2) ?
Cl(3) C(47) 1.720(13) ?
Cl(4) C(47) 1.51(1) ?
P(1) C(10) 1.830(7) ?
P(1) C(16) 1.826(7) ?
P(1) C(22) 1.827(7) ?
P(2) C(28) 1.825(8) ?
P(2) C(34) 1.830(7) ?
P(2) C(40) 1.830(7) ?
F(1) B(1) 1.371(10) ?
F(2) B(1) 1.347(11) ?
F(3) B(1) 1.333(11) ?
F(4) B(1) 1.337(12) ?
N(1) C(1) 1.332(9) ?
N(1) C(5) 1.353(9) ?
N(2) C(1) 1.406(9) ?
N(2) C(6) 1.349(8) ?
N(2) C(9) 1.466(10) ?
C(1) C(2) 1.396(10) ?
C(2) C(3) 1.368(13) ?
C(2) H(3) 0.95 no
C(3) C(4) 1.313(13) ?
C(3) H(4) 0.95 no
C(4) C(5) 1.373(11) ?
C(4) H(5) 0.95 no
C(5) H(6) 0.95 no
C(6) C(7) 1.464(11) ?
C(7) C(8) 1.52(1) ?
C(7) H(7) 0.95 no
C(7) H(8) 0.95 no
C(8) C(9) 1.51(1) ?
C(8) H(9) 0.95 no
C(8) H(10) 0.95 no
C(9) H(11) 0.95 no
C(9) H(12) 0.95 no
C(10) C(11) 1.395(10) ?
C(10) C(15) 1.386(9) ?
C(11) C(12) 1.389(12) ?
C(11) H(13) 0.95 no
C(12) C(13) 1.396(13) ?
C(12) H(14) 0.95 no
C(13) C(14) 1.361(12) ?
C(13) H(15) 0.95 no
C(14) C(15) 1.381(11) ?
C(14) H(16) 0.95 no
C(15) H(17) 0.95 no
C(16) C(17) 1.376(10) ?
C(16) C(21) 1.415(11) ?
C(17) C(18) 1.391(10) ?
C(17) H(18) 0.95 no
C(18) C(19) 1.378(12) ?
C(18) H(19) 0.95 no
C(19) C(20) 1.370(13) ?
C(19) H(20) 0.95 no
C(20) C(21) 1.393(10) ?
C(20) H(21) 0.95 no
C(21) H(22) 0.95 no
C(22) C(23) 1.396(9) ?
C(22) C(27) 1.401(10) ?
C(23) C(24) 1.383(10) ?
C(23) H(23) 0.95 no
C(24) C(25) 1.370(11) ?
C(24) H(24) 0.95 no
C(25) C(26) 1.381(10) ?
C(25) H(25) 0.95 no
C(26) C(27) 1.385(10) ?
C(26) H(26) 0.95 no
C(27) H(27) 0.95 no
C(28) C(29) 1.394(9) ?
C(28) C(33) 1.389(10) ?
C(29) C(30) 1.373(11) ?
C(29) H(28) 0.95 no
C(30) C(31) 1.377(12) ?
C(30) H(29) 0.95 no
C(31) C(32) 1.375(11) ?
C(31) H(30) 0.95 no
C(32) C(33) 1.384(10) ?
C(32) H(31) 0.95 no
C(33) H(32) 0.95 no
C(34) C(35) 1.399(11) ?
C(34) C(39) 1.403(10) ?
C(35) C(36) 1.388(10) ?
C(35) H(33) 0.95 no
C(36) C(37) 1.36(1) ?
C(36) H(34) 0.95 no
C(37) C(38) 1.38(1) ?
C(37) H(35) 0.95 no
C(38) C(39) 1.404(11) ?
C(38) H(36) 0.95 no
C(39) H(37) 0.95 no
C(40) C(41) 1.398(10) ?
C(40) C(45) 1.376(11) ?
C(41) C(42) 1.366(11) ?
C(41) H(38) 0.95 no
C(42) C(43) 1.35(1) ?
C(42) H(39) 0.95 no
C(43) C(44) 1.38(2) ?
C(43) H(40) 0.95 no
C(44) C(45) 1.399(13) ?
C(44) H(41) 0.95 no
C(45) H(42) 0.95 no
C(46) H(43) 0.95 no
C(46) H(44) 0.95 no
C(47) H(45) 0.95 no
C(47) H(46) 0.95 no

loop_
_geom_contact_atom_site_label_1
_geom_contact_atom_site_label_2
_geom_contact_distance
_geom_contact_site_symmetry_2
_geom_contact_publ_flag
Cl(1) C(39) 3.569(9) 1_565 no
Cl(3) C(24) 3.589(9) 4_564 no
Cl(4) C(19) 3.592(10) 6_656 no
F(1) C(4) 3.254(12) 1_565 no
F(1) C(27) 3.314(9) 4_565 no
F(1) C(7) 3.368(11) 4_565 no
F(1) C(35) 3.373(10) 4_565 no
F(1) C(26) 3.516(10) 4_565 no
F(2) C(46) 3.07(2) 4_565 no
F(2) C(9) 3.149(11) . no
F(2) C(32) 3.241(11) 1_565 no
F(3) C(47) 3.36(1) 4_565 no
F(3) C(9) 3.362(11) . no
F(3) C(5) 3.405(10) 1_565 no
F(3) C(18) 3.488(12) 1_565 no
F(3) C(17) 3.490(10) 1_565 no
F(4) C(9) 3.442(12) . no
F(4) C(12) 3.473(12) 4 no
C(4) C(36) 3.527(12) 4 no
C(4) C(35) 3.582(11) 4 no
C(9) B(1) 3.545(13) . no
C(30) C(38) 3.590(12) 3_656 no

loop_
_geom_torsion_atom_site_label_1
_geom_torsion_atom_site_label_2
_geom_torsion_atom_site_label_3
_geom_torsion_atom_site_label_4
_geom_torsion
_geom_torsion_publ_flag
Ir(1) P(1) C(10) C(11) -17.4(7) no
Ir(1) P(1) C(10) C(15) 163.9(5) no
Ir(1) P(1) C(16) C(17) 91.0(6) no
Ir(1) P(1) C(16) C(21) -78.1(6) no
Ir(1) P(1) C(22) C(23) 148.7(5) no
Ir(1) P(1) C(22) C(27) -32.7(6) no
Ir(1) P(2) C(28) C(29) 162.7(5) no
Ir(1) P(2) C(28) C(33) -17.4(7) no
Ir(1) P(2) C(34) C(35) -48.1(7) no
Ir(1) P(2) C(34) C(39) 131.6(6) no
Ir(1) P(2) C(40) C(41) -70.7(6) no
Ir(1) P(2) C(40) C(45) 104.3(7) no
Ir(1) N(1) C(1) N(2) 0.0(8) no
Ir(1) N(1) C(1) C(2) -179.8(6) no
Ir(1) N(1) C(5) C(4) 179.4(6) no
Ir(1) C(6) N(2) C(1) 2.3(7) no
Ir(1) C(6) N(2) C(9) -174.3(5) no
Ir(1) C(6) C(7) C(8) 171.4(6) no
P(1) Ir(1) P(2) C(28) 66.1(4) no
P(1) Ir(1) P(2) C(34) -58.0(4) no
P(1) Ir(1) P(2) C(40) -177.6(3) no
P(1) Ir(1) N(1) C(1) 100.1(5) no
P(1) Ir(1) N(1) C(5) -79.2(5) no
P(1) Ir(1) C(6) N(2) -94.3(4) no
P(1) Ir(1) C(6) C(7) 91.6(8) no
P(1) C(10) C(11) C(12) -178.9(8) no
P(1) C(10) C(15) C(14) 178.7(6) no
P(1) C(16) C(17) C(18) -170.6(6) no
P(1) C(16) C(21) C(20) 170.9(6) no
P(1) C(22) C(23) C(24) 178.0(6) no
P(1) C(22) C(27) C(26) -180.0(6) no
P(2) Ir(1) P(1) C(10) -1.0(4) no
P(2) Ir(1) P(1) C(16) -120.0(3) no
P(2) Ir(1) P(1) C(22) 121.2(3) no
P(2) Ir(1) N(1) C(1) -92.5(5) no
P(2) Ir(1) N(1) C(5) 88.2(5) no
P(2) Ir(1) C(6) N(2) 92.6(4) no
P(2) Ir(1) C(6) C(7) -81.4(8) no
P(2) C(28) C(29) C(30) 179.6(6) no
P(2) C(28) C(33) C(32) 179.8(7) no
P(2) C(34) C(35) C(36) -178.0(6) no
P(2) C(34) C(39) C(38) 179.0(6) no
P(2) C(40) C(41) C(42) 176.2(7) no
P(2) C(40) C(45) C(44) -176.1(8) no
N(1) Ir(1) P(1) C(10) 127.0(3) no
N(1) Ir(1) P(1) C(16) 8.0(3) no
N(1) Ir(1) P(1) C(22) -110.8(3) no
N(1) Ir(1) P(2) C(28) -61.9(3) no
N(1) Ir(1) P(2) C(34) 174.0(3) no
N(1) Ir(1) P(2) C(40) 54.4(3) no
N(1) Ir(1) C(6) N(2) -1.7(4) no
N(1) Ir(1) C(6) C(7) -175.7(8) no
N(1) C(1) N(2) C(6) -1.5(9) no
N(1) C(1) N(2) C(9) 174.8(7) no
N(1) C(1) C(2) C(3) 0.1(12) no
N(1) C(5) C(4) C(3) 0.5(13) no
N(2) C(1) N(1) C(5) 179.4(6) no
N(2) C(1) C(2) C(3) -179.7(8) no
N(2) C(6) C(7) C(8) -3.0(9) no
N(2) C(9) C(8) C(7) -2.3(10) no
C(1) N(1) Ir(1) C(6) 0.9(5) no
C(1) N(1) C(5) C(4) 0.1(10) no
C(1) N(2) C(6) C(7) 178.2(6) no
C(1) N(2) C(9) C(8) -175.9(7) no
C(1) C(2) C(3) C(4) 0.5(15) no
C(2) C(1) N(1) C(5) -0.4(10) no
C(2) C(1) N(2) C(6) 178.3(7) no
C(2) C(1) N(2) C(9) -5.3(11) no
C(2) C(3) C(4) C(5) -0.8(16) no
C(5) N(1) Ir(1) C(6) -178.4(6) no
C(6) Ir(1) P(1) C(10) -155.1(3) no
C(6) Ir(1) P(1) C(16) 85.9(3) no
C(6) Ir(1) P(1) C(22) -32.9(3) no
C(6) Ir(1) P(2) C(28) -139.5(3) no
C(6) Ir(1) P(2) C(34) 96.4(4) no
C(6) Ir(1) P(2) C(40) -23.1(3) no
C(6) N(2) C(9) C(8) 0.5(10) no
C(6) C(7) C(8) C(9) 3.3(10) no
C(7) C(6) N(2) C(9) 1.6(9) no
C(10) P(1) C(16) C(17) -35.8(7) no
C(10) P(1) C(16) C(21) 155.0(6) no
C(10) P(1) C(22) C(23) -81.6(6) no
C(10) P(1) C(22) C(27) 97.1(6) no
C(10) C(11) C(12) C(13) 0.4(16) no
C(10) C(15) C(14) C(13) 0.0(14) no
C(11) C(10) P(1) C(16) 105.0(7) no
C(11) C(10) P(1) C(22) -146.9(7) no
C(11) C(10) C(15) C(14) -0.0(12) no
C(11) C(12) C(13) C(14) -0.4(16) no
C(12) C(11) C(10) C(15) -0.2(13) no
C(12) C(13) C(14) C(15) 0.2(15) no
C(15) C(10) P(1) C(16) -73.7(6) no
C(15) C(10) P(1) C(22) 34.5(6) no
C(16) P(1) C(22) C(23) 26.5(7) no
C(16) P(1) C(22) C(27) -154.9(6) no
C(16) C(17) C(18) C(19) 1.7(12) no
C(16) C(21) C(20) C(19) -2.0(12) no
C(17) C(16) P(1) C(22) -142.6(6) no
C(17) C(16) C(21) C(20) 1.6(11) no
C(17) C(18) C(19) C(20) -2.2(12) no
C(18) C(17) C(16) C(21) -1.4(11) no
C(18) C(19) C(20) C(21) 2.4(13) no
C(21) C(16) P(1) C(22) 48.2(6) no
C(22) C(23) C(24) C(25) 2.0(12) no
C(22) C(27) C(26) C(25) 1.8(11) no
C(23) C(22) C(27) C(26) -1.3(11) no
C(23) C(24) C(25) C(26) -1.5(13) no
C(24) C(23) C(22) C(27) -0.6(11) no
C(24) C(25) C(26) C(27) -0.4(12) no
C(28) P(2) C(34) C(35) -179.3(6) no
C(28) P(2) C(34) C(39) 0.4(7) no
C(28) P(2) C(40) C(41) 56.1(6) no
C(28) P(2) C(40) C(45) -128.9(7) no
C(28) C(29) C(30) C(31) -0.0(13) no
C(28) C(33) C(32) C(31) 1.3(13) no
C(29) C(28) P(2) C(34) -68.2(6) no
C(29) C(28) P(2) C(40) 39.6(6) no
C(29) C(28) C(33) C(32) -0.2(11) no
C(29) C(30) C(31) C(32) 1.1(14) no
C(30) C(29) C(28) C(33) -0.4(11) no
C(30) C(31) C(32) C(33) -1.7(15) no
C(33) C(28) P(2) C(34) 111.7(6) no
C(33) C(28) P(2) C(40) -140.4(6) no
C(34) P(2) C(40) C(41) 163.9(6) no
C(34) P(2) C(40) C(45) -21.2(8) no
C(34) C(35) C(36) C(37) -0.5(13) no
C(34) C(39) C(38) C(37) -1.5(13) no
C(35) C(34) P(2) C(40) 76.0(6) no
C(35) C(34) C(39) C(38) -1.2(11) no
C(35) C(36) C(37) C(38) -2.3(14) no
C(36) C(35) C(34) C(39) 2.2(12) no
C(36) C(37) C(38) C(39) 3.3(14) no
C(39) C(34) P(2) C(40) -104.2(6) no
C(40) C(41) C(42) C(43) -1.2(14) no
C(40) C(45) C(44) C(43) 1.6(18) no
C(41) C(40) C(45) C(44) -1.1(14) no
C(41) C(42) C(43) C(44) 1.7(17) no
C(42) C(41) C(40) C(45) 0.9(12) no
C(42) C(43) C(44) C(45) -1.9(19) no
